data_4026847
loop_
_publ_author_name
'Vasily A. Migulin'
'Michael M. Krayushkin'
'Valery A. Barachevsky'
'Olga I. Kobeleva'
'Tatyana M. Valova'
'Konstantin A. Lyssenko'

_publ_section_title
;
 Synthesis and Characterization of Nonsymmetric Cyclopentene-Based
 Dithienylethenes
;
_journal_name_full 'Journal of Organic Chemistry'
_journal_page_first 332
_journal_page_last 340
_journal_paper_doi 10.1021/jo201966g
_journal_volume 77
_journal_year 2012
_chemical_formula_moiety 'C20 H20 S2'
_chemical_formula_sum 'C20 H20 S2'
_chemical_formula_weight 324.48
_chemical_name_systematic
; 
 ? 
;
_space_group_IT_number 14
_symmetry_cell_setting monoclinic
_symmetry_space_group_name_Hall '-P 2ybc'
_symmetry_space_group_name_H-M 'P 1 21/c 1'
_atom_sites_solution_hydrogens geom
_atom_sites_solution_primary direct
_atom_sites_solution_secondary difmap
_audit_creation_method SHELXL-97
_cell_angle_alpha 90.00
_cell_angle_beta 97.490(2)
_cell_angle_gamma 90.00
_cell_formula_units_Z 8
_cell_length_a 16.6382(16)
_cell_length_b 13.2364(14)
_cell_length_c 15.3904(16)
_cell_measurement_reflns_used 835
_cell_measurement_temperature 150(2)
_cell_measurement_theta_max 29
_cell_measurement_theta_min 3
_cell_volume 3360.5(6)
_computing_cell_refinement 'Bruker SAINT'
_computing_data_collection 'Bruker APEX II'
_computing_data_reduction 'Bruker SAINT'
_computing_molecular_graphics 'Bruker SHELXTL'
_computing_publication_material 'Bruker SHELXTL'
_computing_structure_refinement 'SHELXL-97 (Sheldrick, 1997)'
_computing_structure_solution 'SHELXS-97 (Sheldrick, 1997)'
_diffrn_ambient_temperature 150(2)
_diffrn_measured_fraction_theta_full 0.998
_diffrn_measured_fraction_theta_max 0.998
_diffrn_measurement_device_type 'Bruker APEX II CCD area detector''
_diffrn_measurement_method 'omega scans'
_diffrn_radiation_monochromator graphite
_diffrn_radiation_source 'fine-focus sealed tube'
_diffrn_radiation_type MoK\a
_diffrn_radiation_wavelength 0.71073
_diffrn_reflns_av_R_equivalents 0.0522
_diffrn_reflns_av_sigmaI/netI 0.0580
_diffrn_reflns_limit_h_max 22
_diffrn_reflns_limit_h_min -12
_diffrn_reflns_limit_k_max 18
_diffrn_reflns_limit_k_min -16
_diffrn_reflns_limit_l_max 20
_diffrn_reflns_limit_l_min -20
_diffrn_reflns_number 19368
_diffrn_reflns_theta_full 29.00
_diffrn_reflns_theta_max 29.00
_diffrn_reflns_theta_min 1.23
_exptl_absorpt_coefficient_mu 0.311
_exptl_absorpt_correction_T_max 0.946
_exptl_absorpt_correction_T_min 0.910
_exptl_absorpt_correction_type multi-scan
_exptl_absorpt_process_details SADABS
_exptl_crystal_colour colorless
_exptl_crystal_density_diffrn 1.283
_exptl_crystal_description prism
_exptl_crystal_F_000 1376
_exptl_crystal_size_max 0.31
_exptl_crystal_size_mid 0.24
_exptl_crystal_size_min 0.18
_refine_diff_density_max 0.424
_refine_diff_density_min -0.361
_refine_diff_density_rms 0.062
_refine_ls_extinction_method none
_refine_ls_goodness_of_fit_ref 0.993
_refine_ls_hydrogen_treatment constr
_refine_ls_matrix_type full
_refine_ls_number_parameters 403
_refine_ls_number_reflns 8908
_refine_ls_number_restraints 0
_refine_ls_restrained_S_all 0.993
_refine_ls_R_factor_all 0.0635
_refine_ls_R_factor_gt 0.0448
_refine_ls_shift/su_max 0.040
_refine_ls_shift/su_mean 0.002
_refine_ls_structure_factor_coef Fsqd
_refine_ls_weighting_details 'calc w=1/[\s^2^(Fo^2^)+(0.0696P)^2^+0.0000P] where P=(Fo^2^+2Fc^2^)/3'
_refine_ls_weighting_scheme calc
_refine_ls_wR_factor_gt 0.1183
_refine_ls_wR_factor_ref 0.1283
_reflns_number_gt 6507
_reflns_number_total 8908
_reflns_threshold_expression I>2\s(I)
_cod_data_source_file jo201966g_si_002.cif
_cod_data_source_block a
_cod_original_sg_symbol_H-M 'P 21/c'
_cod_database_code 4026847

loop_
_symmetry_equiv_pos_as_xyz
'x, y, z'
'-x, y+1/2, -z+1/2'
'-x, -y, -z'
'x, -y-1/2, z-1/2'

loop_
_atom_site_label
_atom_site_type_symbol
_atom_site_fract_x
_atom_site_fract_y
_atom_site_fract_z
_atom_site_U_iso_or_equiv
_atom_site_adp_type
_atom_site_occupancy
_atom_site_symmetry_multiplicity
_atom_site_calc_flag
_atom_site_refinement_flags
S1'2 S 0.32011(3) 0.53066(3) 0.31771(3) 0.02937(11) Uani 1 1 d .
S1"2 S 0.32650(3) 0.82412(3) 0.03211(3) 0.03402(12) Uani 1 1 d .
C12 C 0.50395(9) 0.56829(13) 0.17565(10) 0.0273(3) Uani 1 1 d .
C2'2 C 0.40118(9) 0.59198(12) 0.27869(10) 0.0252(3) Uani 1 1 d .
C22 C 0.51432(10) 0.65322(13) 0.13136(10) 0.0282(4) Uani 1 1 d .
C2"2 C 0.37690(10) 0.71264(12) 0.06006(10) 0.0282(3) Uani 1 1 d .
C3A2 C 0.39051(9) 0.44269(11) 0.19765(10) 0.0252(3) Uani 1 1 d .
C3'2 C 0.43258(9) 0.53704(12) 0.21626(10) 0.0243(3) Uani 1 1 d .
C3"2 C 0.45398(10) 0.73094(12) 0.10134(10) 0.0281(3) Uani 1 1 d .
C3B2 C 0.47065(12) 0.83785(13) 0.10726(11) 0.0365(4) Uani 1 1 d .
H3BA H 0.5214 0.8643 0.1328 0.044 Uiso 1 1 calc R
C32 C 0.60060(10) 0.66027(17) 0.11035(12) 0.0440(5) Uani 1 1 d .
H32A H 0.6022 0.6542 0.0465 0.053 Uiso 1 1 calc R
H32B H 0.6256 0.7253 0.1309 0.053 Uiso 1 1 calc R
C4'2 C 0.40367(11) 0.36768(12) 0.13695(11) 0.0312(4) Uani 1 1 d .
H4'B H 0.4469 0.3742 0.1026 0.037 Uiso 1 1 calc R
C42 C 0.64410(11) 0.57274(16) 0.15881(15) 0.0499(6) Uani 1 1 d .
H42A H 0.6793 0.5972 0.2115 0.060 Uiso 1 1 calc R
H42B H 0.6783 0.5371 0.1206 0.060 Uiso 1 1 calc R
C5'2 C 0.35376(11) 0.28449(13) 0.12730(12) 0.0365(4) Uani 1 1 d .
H5'B H 0.3630 0.2337 0.0862 0.044 Uiso 1 1 calc R
C52 C 0.57956(11) 0.50262(16) 0.18488(13) 0.0444(5) Uani 1 1 d .
H52A H 0.5936 0.4789 0.2460 0.053 Uiso 1 1 calc R
H52B H 0.5721 0.4434 0.1454 0.053 Uiso 1 1 calc R
C6'2 C 0.29017(12) 0.27354(13) 0.17663(12) 0.0371(4) Uani 1 1 d .
H6'B H 0.2563 0.2156 0.1685 0.044 Uiso 1 1 calc R
C7A2 C 0.32599(10) 0.42981(11) 0.24726(10) 0.0257(3) Uani 1 1 d .
C7'2 C 0.27553(11) 0.34566(13) 0.23735(11) 0.0325(4) Uani 1 1 d .
H7'B H 0.2322 0.3381 0.2714 0.039 Uiso 1 1 calc R
C7B2 C 0.40829(13) 0.89742(13) 0.07350(12) 0.0389(4) Uani 1 1 d .
C7"2 C 0.40404(16) 1.01032(14) 0.06879(14) 0.0559(6) Uani 1 1 d .
H7"D H 0.4540 1.0391 0.0999 0.084 Uiso 1 1 calc R
H7"E H 0.3575 1.0340 0.0961 0.084 Uiso 1 1 calc R
H7"F H 0.3979 1.0317 0.0073 0.084 Uiso 1 1 calc R
C8'2 C 0.42787(10) 0.69241(12) 0.31593(12) 0.0336(4) Uani 1 1 d .
H8'D H 0.4815 0.7086 0.2999 0.050 Uiso 1 1 calc R
H8'E H 0.4307 0.6903 0.3799 0.050 Uiso 1 1 calc R
H8'F H 0.3889 0.7443 0.2925 0.050 Uiso 1 1 calc R
S1' S 0.16926(3) 1.03043(3) 0.16562(3) 0.02881(11) Uani 1 1 d .
S1" S 0.18981(3) 1.34135(3) 0.46021(3) 0.03363(12) Uani 1 1 d .
C2 C -0.00204(9) 1.17366(12) 0.36969(10) 0.0264(3) Uani 1 1 d .
C3A' C 0.11058(9) 0.95546(11) 0.29921(10) 0.0219(3) Uani 1 1 d .
C3' C 0.06880(9) 1.05001(11) 0.27968(10) 0.0228(3) Uani 1 1 d .
C7A' C 0.16851(9) 0.93563(11) 0.24288(10) 0.0234(3) Uani 1 1 d .
C4' C 0.10298(10) 0.88620(12) 0.36624(10) 0.0276(3) Uani 1 1 d .
H4'A H 0.0645 0.8976 0.4057 0.033 Uiso 1 1 calc R
C2' C 0.09436(9) 1.09844(11) 0.21028(10) 0.0245(3) Uani 1 1 d .
C2" C 0.13801(10) 1.23108(12) 0.43327(10) 0.0277(3) Uani 1 1 d .
C3" C 0.06076(10) 1.25036(12) 0.39357(10) 0.0269(3) Uani 1 1 d .
C6' C 0.20818(10) 0.78360(12) 0.31854(11) 0.0309(4) Uani 1 1 d .
H6'A H 0.2410 0.7247 0.3259 0.037 Uiso 1 1 calc R
C7' C 0.21764(10) 0.85012(12) 0.25192(11) 0.0286(3) Uani 1 1 d .
H7'A H 0.2566 0.8381 0.2132 0.034 Uiso 1 1 calc R
C1 C 0.00214(9) 1.08685(12) 0.32610(10) 0.0261(3) Uani 1 1 d .
C3"A C 0.04524(11) 1.35713(12) 0.38718(11) 0.0328(4) Uani 1 1 d .
H3"A H -0.0054 1.3843 0.3621 0.039 Uiso 1 1 calc R
C8' C 0.06615(10) 1.19652(12) 0.16943(12) 0.0330(4) Uani 1 1 d .
H8'A H 0.0147 1.2157 0.1894 0.049 Uiso 1 1 calc R
H8'B H 0.0584 1.1895 0.1055 0.049 Uiso 1 1 calc R
H8'C H 0.1068 1.2488 0.1866 0.049 Uiso 1 1 calc R
C5' C 0.15129(11) 0.80163(12) 0.37494(11) 0.0307(4) Uani 1 1 d .
H5'A H 0.1456 0.7547 0.4204 0.037 Uiso 1 1 calc R
C7"A C 0.10867(12) 1.41570(13) 0.41978(11) 0.0354(4) Uani 1 1 d .
C8"H C 0.17598(11) 1.13132(13) 0.45964(13) 0.0424(5) Uani 1 1 d .
H8"A H 0.1339 1.0837 0.4722 0.064 Uiso 1 1 calc R
H8"B H 0.2155 1.1401 0.5122 0.064 Uiso 1 1 calc R
H8"C H 0.2035 1.1049 0.4118 0.064 Uiso 1 1 calc R
C3 C -0.08441(10) 1.18728(14) 0.39883(12) 0.0379(4) Uani 1 1 d .
H3A H -0.0798 1.1936 0.4634 0.045 Uiso 1 1 calc R
H3B H -0.1115 1.2484 0.3719 0.045 Uiso 1 1 calc R
C7"H C 0.11368(14) 1.52865(13) 0.42449(13) 0.0473(5) Uani 1 1 d .
H7"A H 0.0644 1.5580 0.3925 0.071 Uiso 1 1 calc R
H7"B H 0.1610 1.5517 0.3981 0.071 Uiso 1 1 calc R
H7"C H 0.1190 1.5501 0.4859 0.071 Uiso 1 1 calc R
C5 C -0.07519(11) 1.02606(15) 0.32387(14) 0.0433(5) Uani 1 1 d .
H5A H -0.0651 0.9617 0.3562 0.052 Uiso 1 1 calc R
H5B H -0.0987 1.0110 0.2628 0.052 Uiso 1 1 calc R
C4 C -0.13084(12) 1.09379(16) 0.36815(16) 0.0526(6) Uani 1 1 d .
H4A H -0.1791 1.1120 0.3264 0.063 Uiso 1 1 calc R
H4B H -0.1493 1.0583 0.4186 0.063 Uiso 1 1 calc R
C8"2 C 0.33728(10) 0.61374(13) 0.03478(12) 0.0357(4) Uani 1 1 d .
H8"D H 0.3789 0.5633 0.0272 0.054 Uiso 1 1 calc R
H8"E H 0.3011 0.6216 -0.0204 0.054 Uiso 1 1 calc R
H8"F H 0.3059 0.5915 0.0809 0.054 Uiso 1 1 calc R

loop_
_atom_site_aniso_label
_atom_site_aniso_U_11
_atom_site_aniso_U_22
_atom_site_aniso_U_33
_atom_site_aniso_U_23
_atom_site_aniso_U_13
_atom_site_aniso_U_12
S1'2 0.0293(2) 0.0276(2) 0.0324(2) -0.00274(17) 0.00825(17) -0.00266(16)
S1"2 0.0418(3) 0.0328(2) 0.0263(2) 0.00477(17) -0.00024(18) -0.00105(19)
C12 0.0217(7) 0.0380(9) 0.0214(8) -0.0022(7) -0.0006(6) 0.0019(7)
C2'2 0.0229(7) 0.0261(8) 0.0264(8) 0.0022(6) 0.0023(6) 0.0001(6)
C22 0.0242(8) 0.0398(9) 0.0200(8) -0.0054(7) 0.0003(6) -0.0076(7)
C2"2 0.0302(8) 0.0306(8) 0.0229(8) 0.0045(6) 0.0003(6) -0.0062(7)
C3A2 0.0284(8) 0.0249(8) 0.0205(7) 0.0029(6) -0.0038(6) 0.0055(6)
C3'2 0.0225(7) 0.0275(8) 0.0219(8) 0.0038(6) -0.0010(6) 0.0026(6)
C3"2 0.0306(8) 0.0334(9) 0.0196(7) 0.0006(6) 0.0002(6) -0.0086(7)
C3B2 0.0452(10) 0.0369(10) 0.0256(9) -0.0007(7) -0.0023(8) -0.0165(8)
C32 0.0282(9) 0.0779(15) 0.0258(9) 0.0001(9) 0.0033(7) -0.0159(10)
C4'2 0.0345(9) 0.0316(9) 0.0255(8) -0.0016(7) -0.0033(7) 0.0058(7)
C42 0.0263(9) 0.0568(13) 0.0666(15) -0.0255(11) 0.0062(9) -0.0014(9)
C5'2 0.0481(11) 0.0278(9) 0.0303(9) -0.0034(7) -0.0076(8) 0.0065(8)
C52 0.0297(9) 0.0689(14) 0.0353(10) 0.0130(10) 0.0069(8) 0.0150(9)
C6'2 0.0484(11) 0.0275(9) 0.0314(9) 0.0045(7) -0.0096(8) -0.0076(8)
C7A2 0.0302(8) 0.0243(8) 0.0213(8) 0.0038(6) -0.0019(6) -0.0004(6)
C7'2 0.0381(9) 0.0304(9) 0.0274(9) 0.0051(7) -0.0022(7) -0.0052(7)
C7B2 0.0605(12) 0.0301(9) 0.0248(9) -0.0009(7) 0.0000(8) -0.0106(9)
C7"2 0.0883(18) 0.0306(10) 0.0441(12) 0.0009(9) -0.0094(11) -0.0113(11)
C8'2 0.0322(9) 0.0270(8) 0.0421(10) -0.0063(8) 0.0074(8) -0.0028(7)
S1' 0.0313(2) 0.0285(2) 0.0277(2) 0.00451(16) 0.00797(17) -0.00025(17)
S1" 0.0387(2) 0.0318(2) 0.0285(2) -0.00763(17) -0.00290(18) 0.00333(19)
C2 0.0255(8) 0.0333(9) 0.0201(7) 0.0065(6) 0.0015(6) 0.0079(7)
C3A' 0.0238(7) 0.0223(7) 0.0185(7) -0.0030(6) -0.0014(6) -0.0043(6)
C3' 0.0223(7) 0.0234(8) 0.0218(7) -0.0012(6) -0.0007(6) -0.0026(6)
C7A' 0.0279(8) 0.0229(7) 0.0189(7) -0.0015(6) 0.0006(6) -0.0045(6)
C4' 0.0325(8) 0.0283(8) 0.0215(8) 0.0009(6) 0.0019(7) -0.0015(7)
C2' 0.0231(7) 0.0241(8) 0.0256(8) 0.0007(6) 0.0008(6) -0.0003(6)
C2" 0.0306(8) 0.0281(8) 0.0236(8) -0.0066(6) -0.0001(6) 0.0061(7)
C3" 0.0314(8) 0.0290(8) 0.0197(7) -0.0004(6) 0.0012(6) 0.0088(7)
C6' 0.0359(9) 0.0239(8) 0.0315(9) -0.0027(7) -0.0013(7) 0.0035(7)
C7' 0.0297(8) 0.0284(8) 0.0279(8) -0.0045(7) 0.0043(7) 0.0010(7)
C1 0.0223(7) 0.0328(9) 0.0223(8) 0.0043(6) -0.0003(6) 0.0011(7)
C3"A 0.0389(9) 0.0301(9) 0.0274(9) 0.0027(7) -0.0027(7) 0.0119(7)
C8' 0.0315(9) 0.0302(9) 0.0368(10) 0.0084(7) 0.0026(7) 0.0002(7)
C5' 0.0396(9) 0.0255(8) 0.0262(8) 0.0034(6) 0.0005(7) -0.0012(7)
C7"A 0.0507(11) 0.0276(9) 0.0262(9) 0.0005(7) -0.0013(8) 0.0076(8)
C8"H 0.0364(10) 0.0339(10) 0.0512(12) -0.0116(8) -0.0163(9) 0.0144(8)
C3 0.0321(9) 0.0514(11) 0.0319(9) 0.0094(8) 0.0104(8) 0.0145(8)
C7"H 0.0684(14) 0.0290(9) 0.0404(11) 0.0006(8) -0.0086(10) 0.0060(9)
C5 0.0292(9) 0.0561(12) 0.0454(12) -0.0043(10) 0.0078(8) -0.0101(9)
C4 0.0322(10) 0.0565(13) 0.0720(16) 0.0105(11) 0.0181(10) -0.0008(10)
C8"2 0.0311(9) 0.0327(9) 0.0392(10) 0.0049(8) -0.0110(7) -0.0086(7)

loop_
_atom_type_symbol
_atom_type_description
_atom_type_scat_dispersion_real
_atom_type_scat_dispersion_imag
_atom_type_scat_source
C C 0.0033 0.0016 'International Tables Vol C Tables 4.2.6.8 and 6.1.1.4'
H H 0.0000 0.0000 'International Tables Vol C Tables 4.2.6.8 and 6.1.1.4'
S S 0.1246 0.1234 'International Tables Vol C Tables 4.2.6.8 and 6.1.1.4'

loop_
_geom_angle_atom_site_label_1
_geom_angle_atom_site_label_2
_geom_angle_atom_site_label_3
_geom_angle
C7A2 S1'2 C2'2 91.94(8)
C7B2 S1"2 C2"2 93.14(9)
C22 C12 C3'2 128.14(15)
C22 C12 C52 111.60(14)
C3'2 C12 C52 120.22(14)
C3'2 C2'2 C8'2 128.62(14)
C3'2 C2'2 S1'2 112.26(12)
C8'2 C2'2 S1'2 119.11(11)
C12 C22 C3"2 128.35(15)
C12 C22 C32 110.44(15)
C3"2 C22 C32 121.17(15)
C3"2 C2"2 C8"2 128.84(16)
C3"2 C2"2 S1"2 110.99(13)
C8"2 C2"2 S1"2 120.08(12)
C4'2 C3A2 C7A2 118.24(15)
C4'2 C3A2 C3'2 129.25(15)
C7A2 C3A2 C3'2 112.48(14)
C2'2 C3'2 C3A2 112.42(14)
C2'2 C3'2 C12 123.67(15)
C3A2 C3'2 C12 123.84(14)
C2"2 C3"2 C3B2 111.20(16)
C2"2 C3"2 C22 125.40(15)
C3B2 C3"2 C22 123.30(15)
C7B2 C3B2 C3"2 114.59(16)
C7B2 C3B2 H3BA 122.7
C3"2 C3B2 H3BA 122.7
C42 C32 C22 104.70(14)
C42 C32 H32A 110.8
C22 C32 H32A 110.8
C42 C32 H32B 110.8
C22 C32 H32B 110.8
H32A C32 H32B 108.9
C5'2 C4'2 C3A2 119.68(16)
C5'2 C4'2 H4'B 120.2
C3A2 C4'2 H4'B 120.2
C32 C42 C52 106.89(15)
C32 C42 H42A 110.3
C52 C42 H42A 110.3
C32 C42 H42B 110.3
C52 C42 H42B 110.3
H42A C42 H42B 108.6
C4'2 C5'2 C6'2 121.13(16)
C4'2 C5'2 H5'B 119.4
C6'2 C5'2 H5'B 119.4
C42 C52 C12 103.40(15)
C42 C52 H52A 111.1
C12 C52 H52A 111.1
C42 C52 H52B 111.1
C12 C52 H52B 111.1
H52A C52 H52B 109.0
C7'2 C6'2 C5'2 120.85(16)
C7'2 C6'2 H6'B 119.6
C5'2 C6'2 H6'B 119.6
C7'2 C7A2 C3A2 122.00(15)
C7'2 C7A2 S1'2 127.14(13)
C3A2 C7A2 S1'2 110.86(12)
C6'2 C7'2 C7A2 118.10(16)
C6'2 C7'2 H7'B 121.0
C7A2 C7'2 H7'B 121.0
C3B2 C7B2 C7"2 129.03(19)
C3B2 C7B2 S1"2 110.06(13)
C7"2 C7B2 S1"2 120.91(16)
C7B2 C7"2 H7"D 109.5
C7B2 C7"2 H7"E 109.5
H7"D C7"2 H7"E 109.5
C7B2 C7"2 H7"F 109.5
H7"D C7"2 H7"F 109.5
H7"E C7"2 H7"F 109.5
C2'2 C8'2 H8'D 109.5
C2'2 C8'2 H8'E 109.5
H8'D C8'2 H8'E 109.5
C2'2 C8'2 H8'F 109.5
H8'D C8'2 H8'F 109.5
H8'E C8'2 H8'F 109.5
C7A' S1' C2' 91.94(7)
C2" S1" C7"A 93.06(8)
C1 C2 C3" 129.63(14)
C1 C2 C3 111.15(15)
C3" C2 C3 119.18(14)
C4' C3A' C7A' 117.96(14)
C4' C3A' C3' 129.38(14)
C7A' C3A' C3' 112.61(13)
C2' C3' C3A' 112.36(13)
C2' C3' C1 123.71(14)
C3A' C3' C1 123.81(13)
C7' C7A' C3A' 122.14(14)
C7' C7A' S1' 126.98(12)
C3A' C7A' S1' 110.87(11)
C5' C4' C3A' 119.87(15)
C5' C4' H4'A 120.1
C3A' C4' H4'A 120.1
C3' C2' C8' 128.88(14)
C3' C2' S1' 112.19(12)
C8' C2' S1' 118.92(11)
C3" C2" C8"H 128.47(16)
C3" C2" S1" 111.12(12)
C8"H C2" S1" 120.22(13)
C2" C3" C3"A 111.26(15)
C2" C3" C2 125.23(14)
C3"A C3" C2 123.14(15)
C7' C6' C5' 120.68(15)
C7' C6' H6'A 119.7
C5' C6' H6'A 119.7
C6' C7' C7A' 118.16(15)
C6' C7' H7'A 120.9
C7A' C7' H7'A 120.9
C2 C1 C3' 128.13(15)
C2 C1 C5 111.62(14)
C3' C1 C5 120.18(14)
C7"A C3"A C3" 114.43(16)
C7"A C3"A H3"A 122.8
C3" C3"A H3"A 122.8
C2' C8' H8'A 109.5
C2' C8' H8'B 109.5
H8'A C8' H8'B 109.5
C2' C8' H8'C 109.5
H8'A C8' H8'C 109.5
H8'B C8' H8'C 109.5
C4' C5' C6' 121.18(15)
C4' C5' H5'A 119.4
C6' C5' H5'A 119.4
C3"A C7"A C7"H 128.73(18)
C3"A C7"A S1" 110.13(13)
C7"H C7"A S1" 121.14(15)
C2" C8"H H8"A 109.5
C2" C8"H H8"B 109.5
H8"A C8"H H8"B 109.5
C2" C8"H H8"C 109.5
H8"A C8"H H8"C 109.5
H8"B C8"H H8"C 109.5
C4 C3 C2 104.97(14)
C4 C3 H3A 110.8
C2 C3 H3A 110.8
C4 C3 H3B 110.8
C2 C3 H3B 110.8
H3A C3 H3B 108.8
C7"A C7"H H7"A 109.5
C7"A C7"H H7"B 109.5
H7"A C7"H H7"B 109.5
C7"A C7"H H7"C 109.5
H7"A C7"H H7"C 109.5
H7"B C7"H H7"C 109.5
C1 C5 C4 104.07(15)
C1 C5 H5A 110.9
C4 C5 H5A 110.9
C1 C5 H5B 110.9
C4 C5 H5B 110.9
H5A C5 H5B 109.0
C3 C4 C5 108.05(15)
C3 C4 H4A 110.1
C5 C4 H4A 110.1
C3 C4 H4B 110.1
C5 C4 H4B 110.1
H4A C4 H4B 108.4
C2"2 C8"2 H8"D 109.5
C2"2 C8"2 H8"E 109.5
H8"D C8"2 H8"E 109.5
C2"2 C8"2 H8"F 109.5
H8"D C8"2 H8"F 109.5
H8"E C8"2 H8"F 109.5

loop_
_geom_bond_atom_site_label_1
_geom_bond_atom_site_label_2
_geom_bond_distance
S1'2 C7A2 1.7306(16)
S1'2 C2'2 1.7463(15)
S1"2 C7B2 1.7242(19)
S1"2 C2"2 1.7238(17)
C12 C22 1.337(2)
C12 C3'2 1.472(2)
C12 C52 1.520(2)
C2'2 C3'2 1.362(2)
C2'2 C8'2 1.492(2)
C22 C3"2 1.469(2)
C22 C32 1.515(2)
C2"2 C3"2 1.376(2)
C2"2 C8"2 1.494(2)
C3A2 C4'2 1.400(2)
C3A2 C7A2 1.406(2)
C3A2 C3'2 1.442(2)
C3"2 C3B2 1.443(2)
C3B2 C7B2 1.352(3)
C3B2 H3BA 0.9500
C32 C42 1.510(3)
C32 H32A 0.9900
C32 H32B 0.9900
C4'2 C5'2 1.375(2)
C4'2 H4'B 0.9500
C42 C52 1.513(3)
C42 H42A 0.9900
C42 H42B 0.9900
C5'2 C6'2 1.388(3)
C5'2 H5'B 0.9500
C52 H52A 0.9900
C52 H52B 0.9900
C6'2 C7'2 1.380(2)
C6'2 H6'B 0.9500
C7A2 C7'2 1.391(2)
C7'2 H7'B 0.9500
C7B2 C7"2 1.497(2)
C7"2 H7"D 0.9800
C7"2 H7"E 0.9800
C7"2 H7"F 0.9800
C8'2 H8'D 0.9800
C8'2 H8'E 0.9800
C8'2 H8'F 0.9800
S1' C7A' 1.7299(15)
S1' C2' 1.7490(15)
S1" C2" 1.7182(17)
S1" C7"A 1.7202(18)
C2 C1 1.337(2)
C2 C3" 1.469(2)
C2 C3 1.507(2)
C3A' C4' 1.398(2)
C3A' C7A' 1.403(2)
C3A' C3' 1.444(2)
C3' C2' 1.360(2)
C3' C1 1.478(2)
C7A' C7' 1.392(2)
C4' C5' 1.374(2)
C4' H4'A 0.9500
C2' C8' 1.491(2)
C2" C3" 1.373(2)
C2" C8"H 1.497(2)
C3" C3"A 1.438(2)
C6' C7' 1.376(2)
C6' C5' 1.386(2)
C6' H6'A 0.9500
C7' H7'A 0.9500
C1 C5 1.514(2)
C3"A C7"A 1.352(3)
C3"A H3"A 0.9500
C8' H8'A 0.9800
C8' H8'B 0.9800
C8' H8'C 0.9800
C5' H5'A 0.9500
C7"A C7"H 1.499(2)
C8"H H8"A 0.9800
C8"H H8"B 0.9800
C8"H H8"C 0.9800
C3 C4 1.502(3)
C3 H3A 0.9900
C3 H3B 0.9900
C7"H H7"A 0.9800
C7"H H7"B 0.9800
C7"H H7"C 0.9800
C5 C4 1.513(3)
C5 H5A 0.9900
C5 H5B 0.9900
C4 H4A 0.9900
C4 H4B 0.9900
C8"2 H8"D 0.9800
C8"2 H8"E 0.9800
C8"2 H8"F 0.9800
